data_4346548
loop_
_publ_author_name
'Chambers, Geoffrey M.'
'Huynh, Mioy T.'
'Li, Yulong'
'Hammes-Schiffer, Sharon'
'Rauchfuss, Thomas B.'
'Reijerse, Edward'
'Lubitz, Wolfgang'

_publ_section_title
;
 Models of the Ni-L and Ni-SIa States of the [NiFe]-Hydrogenase Active
 Site.
;
_journal_issue 2
_journal_name_full 'Inorganic chemistry'
_journal_page_first 419
_journal_page_last 431
_journal_paper_doi 10.1021/acs.inorgchem.5b01662
_journal_volume 55
_journal_year 2016
_chemical_absolute_configuration ad
_chemical_formula_moiety 'C36 H37 Fe Ni O P2 S2, C H2 Cl2, B F4'
_chemical_formula_sum 'C37 H39 B Cl2 F4 Fe Ni O P2 S2'
_chemical_formula_weight 898.01
_space_group_crystal_system monoclinic
_space_group_IT_number 9
_space_group_name_Hall 'C -2yc'
_space_group_name_H-M_alt 'C 1 c 1'
_atom_sites_solution_hydrogens geom
_atom_sites_solution_primary iterative
_audit_creation_date 2014-09-18
_audit_creation_method
; 
Olex2 1.2 
(compiled 2014.07.22 svn.r2960 for OlexSys, GUI svn.r4862) 
;
_cell_angle_alpha 90
_cell_angle_beta 122.060(2)
_cell_angle_gamma 90
_cell_formula_units_Z 4
_cell_length_a 25.8149(17)
_cell_length_b 11.3520(6)
_cell_length_c 15.4306(11)
_cell_measurement_reflns_used 9177
_cell_measurement_temperature 100(2)
_cell_measurement_theta_max 30.358
_cell_measurement_theta_min 2.648
_cell_volume 3832.3(4)
_computing_cell_refinement 'SAINT V8.34A (Bruker, 2005)'
_computing_data_collection 'APEX2 V2013.10-0 (Bruker, 2013)'
_computing_data_reduction
; 
SAINT V8.34A, XPREP v2013/3, SADABS V2012/1, TWINABS V2012/1 
(Bruker, 2012 & 2013) 
;
_computing_molecular_graphics 'Olex2 (Dolomanov et al., 2009)'
_computing_publication_material 'Olex2 (Dolomanov et al., 2009)'
_computing_structure_refinement 'SHELX-2013-4 (Sheldrick, 2013)'
_computing_structure_solution 'SHELX-2013-4 (Sheldrick, 2013)'
_diffrn_ambient_temperature 100.0
_diffrn_measured_fraction_theta_full 0.999
_diffrn_measured_fraction_theta_max 0.998
_diffrn_measurement_device_type 'Bruker APEX-II CCD'
_diffrn_measurement_method '\f and \w scans'
_diffrn_radiation_type MoK\a
_diffrn_radiation_wavelength 0.71073
_diffrn_radiation_wavelength_id cd93g
_diffrn_reflns_av_R_equivalents 0.0439
_diffrn_reflns_av_unetI/netI 0.0272
_diffrn_reflns_Laue_measured_fraction_full 0.999
_diffrn_reflns_Laue_measured_fraction_max 0.998
_diffrn_reflns_limit_h_max 36
_diffrn_reflns_limit_h_min -36
_diffrn_reflns_limit_k_max 16
_diffrn_reflns_limit_k_min -16
_diffrn_reflns_limit_l_max 22
_diffrn_reflns_limit_l_min -22
_diffrn_reflns_number 96315
_diffrn_reflns_point_group_measured_fraction_full 0.999
_diffrn_reflns_point_group_measured_fraction_max 0.997
_diffrn_reflns_theta_full 25.242
_diffrn_reflns_theta_max 30.554
_diffrn_reflns_theta_min 2.648
_diffrn_standards_number 0
_exptl_absorpt_coefficient_mu 1.252
_exptl_absorpt_correction_T_max 0.9695
_exptl_absorpt_correction_T_min 0.7595
_exptl_absorpt_correction_type multi-scan
_exptl_absorpt_process_details
; 
SADABS-2012/1 (Bruker,2012) was used for absorption correction. 
wR2(int) was 0.1402 before and 0.0506 after correction. 
The Ratio of minimum to maximum transmission is 0.7834. 
The \l/2 correction factor is 0.0015. 
;
_exptl_crystal_colour red
_exptl_crystal_colour_primary red
_exptl_crystal_density_diffrn 1.556
_exptl_crystal_description triangular
_exptl_crystal_F_000 1840
_exptl_crystal_id MeCpNiFe
_exptl_crystal_preparation
; 
The data crystal was mounted using oil (Parantone-N, Exxon) to a 
0.3 mm cryo-loop (Hampton Research) with the 0 1 0 face scattering 
planes roughly normal to the spindle axis. 
;
_exptl_crystal_size_max 0.371
_exptl_crystal_size_mid 0.221
_exptl_crystal_size_min 0.038
_refine_diff_density_max 0.735
_refine_diff_density_min -0.475
_refine_diff_density_rms 0.069
_refine_ls_abs_structure_details
; 
 Flack x determined using 5026 quotients [(I+)-(I-)]/[(I+)+(I-)] 
 (Parsons, Flack and Wagner, Acta Cryst. B69 (2013) 249-259). 
;
_refine_ls_abs_structure_Flack -0.013(3)
_refine_ls_extinction_method none
_refine_ls_goodness_of_fit_ref 1.021
_refine_ls_hydrogen_treatment constr
_refine_ls_matrix_type full
_refine_ls_number_parameters 461
_refine_ls_number_reflns 11717
_refine_ls_number_restraints 2
_refine_ls_restrained_S_all 1.021
_refine_ls_R_factor_all 0.0351
_refine_ls_R_factor_gt 0.0285
_refine_ls_shift/su_max 0.001
_refine_ls_shift/su_mean 0.000
_refine_ls_structure_factor_coef Fsqd
_refine_ls_weighting_details 'w=1/[\s^2^(Fo^2^)+(0.0393P)^2^+2.8303P] where P=(Fo^2^+2Fc^2^)/3'
_refine_ls_weighting_scheme calc
_refine_ls_wR_factor_gt 0.0652
_refine_ls_wR_factor_ref 0.0680
_reflns_Friedel_coverage 0.996
_reflns_Friedel_fraction_full 0.999
_reflns_Friedel_fraction_max 0.995
_reflns_number_gt 10793
_reflns_number_total 11717
_reflns_threshold_expression 'I > 2\s(I)'
_cod_data_source_file ic5b01662_si_002.cif
_cod_data_source_block mo_cd93g_0m
_cod_database_code 4346548
_shelxl_version_number 2014-3
_shelx_space_group_comment
; 
The symmetry employed for this shelxl refinement is uniquely defined 
by the following loop, which should always be used as a source of 
symmetry information in preference to the above space-group names. 
They are only intended as comments. 
;
_shelx_estimated_absorpt_t_max 0.954
_shelx_estimated_absorpt_t_min 0.654
_olex2_refinement_description
; 
1. Fixed Uiso 
 At 1.2 times of: 
  All C(H) groups, All C(H,H) groups 
 At 1.5 times of: 
  All C(H,H,H) groups 
2.a Secondary CH2 refined with riding coordinates: 
 C22(H22A,H22B), C9(H9A,H9B), C7(H7A,H7B), C23(H23A,H23B), C8(H8A,H8B), 
 C37(H37A,H37B) 
2.b Aromatic/amide H refined with riding coordinates: 
C21(H21), C27(H27), C28(H28), C11(H11), C14(H14), C29(H29), C3(H3), C31(H31), 
C33(H33), C32(H32), C18(H18), C26(H26), C19(H19), C13(H13), C25(H25), C34(H34), 
C4(H4), C2(H2), C35(H35), C12(H12), C5(H5), C20(H20), C15(H15), C17(H17) 
2.c Idealised Me refined as rotating group: 
 C6(H6A,H6B,H6C) 
;

loop_
_space_group_symop_operation_xyz
'x, y, z'
'x, -y, z+1/2'
'x+1/2, y+1/2, z'
'x+1/2, -y+1/2, z+1/2'

loop_
_atom_site_label
_atom_site_type_symbol
_atom_site_fract_x
_atom_site_fract_y
_atom_site_fract_z
_atom_site_U_iso_or_equiv
_atom_site_adp_type
_atom_site_occupancy
_atom_site_site_symmetry_order
_atom_site_calc_flag
_atom_site_refinement_flags_posn
Ni1 Ni 0.52266(2) 0.74853(3) 0.17060(2) 0.01228(7) Uani 1 1 d .
Fe1 Fe 0.52803(2) 0.83915(3) 0.32436(2) 0.01078(8) Uani 1 1 d .
S1 S 0.57746(3) 0.90210(6) 0.25187(5) 0.01436(12) Uani 1 1 d .
S2 S 0.44506(3) 0.82619(6) 0.16807(5) 0.01312(12) Uani 1 1 d .
P1 P 0.61823(3) 0.79774(6) 0.46780(5) 0.01278(13) Uani 1 1 d .
P2 P 0.48693(3) 0.71000(6) 0.38026(5) 0.01224(12) Uani 1 1 d .
O1 O 0.50372(11) 1.0479(2) 0.40515(17) 0.0240(5) Uani 1 1 d .
C21 C 0.67549(13) 0.8960(3) 0.6665(2) 0.0196(6) Uani 1 1 d .
H21 H 0.6750 0.8191 0.6904 0.024 Uiso 1 1 calc R
C27 C 0.31684(15) 0.8026(3) 0.3928(3) 0.0278(7) Uani 1 1 d .
H27 H 0.2814 0.8204 0.3946 0.033 Uiso 1 1 calc R
C28 C 0.34703(15) 0.6965(3) 0.4316(3) 0.0259(7) Uani 1 1 d .
H28 H 0.3322 0.6415 0.4599 0.031 Uiso 1 1 calc R
C11 C 0.73470(14) 0.8266(3) 0.4930(2) 0.0228(6) Uani 1 1 d .
H11 H 0.7374 0.8994 0.5255 0.027 Uiso 1 1 calc R
C14 C 0.72764(15) 0.6136(3) 0.3983(2) 0.0222(6) Uani 1 1 d .
H14 H 0.7251 0.5406 0.3662 0.027 Uiso 1 1 calc R
C29 C 0.39881(14) 0.6706(3) 0.4294(2) 0.0215(6) Uani 1 1 d .
H29 H 0.4198 0.5984 0.4572 0.026 Uiso 1 1 calc R
C3 C 0.58330(14) 0.6511(3) 0.1497(2) 0.0189(6) Uani 1 1 d .
H3 H 0.6260 0.6664 0.1876 0.023 Uiso 1 1 calc R
C10 C 0.68335(13) 0.7552(2) 0.4578(2) 0.0154(5) Uani 1 1 d .
C36 C 0.51428(12) 0.9636(2) 0.3759(2) 0.0153(5) Uani 1 1 d .
C31 C 0.39954(13) 0.5578(3) 0.2314(2) 0.0174(5) Uani 1 1 d .
H31 H 0.3714 0.6201 0.2163 0.021 Uiso 1 1 calc R
C33 C 0.42061(15) 0.3626(3) 0.1955(2) 0.0223(6) Uani 1 1 d .
H33 H 0.4071 0.2927 0.1556 0.027 Uiso 1 1 calc R
C32 C 0.37968(14) 0.4539(3) 0.1746(2) 0.0207(6) Uani 1 1 d .
H32 H 0.3380 0.4455 0.1213 0.025 Uiso 1 1 calc R
C16 C 0.65010(12) 0.9160(2) 0.5621(2) 0.0154(5) Uani 1 1 d .
C18 C 0.67876(16) 1.1210(3) 0.5979(3) 0.0279(7) Uani 1 1 d .
H18 H 0.6802 1.1976 0.5746 0.033 Uiso 1 1 calc R
C26 C 0.33828(15) 0.8820(3) 0.3517(3) 0.0274(7) Uani 1 1 d .
H26 H 0.3179 0.9551 0.3261 0.033 Uiso 1 1 calc R
C30 C 0.46086(13) 0.5708(2) 0.3107(2) 0.0149(5) Uani 1 1 d .
C19 C 0.70337(16) 1.1006(3) 0.7007(3) 0.0286(7) Uani 1 1 d .
H19 H 0.7217 1.1636 0.7481 0.034 Uiso 1 1 calc R
C6 C 0.42134(14) 0.6937(3) -0.0678(2) 0.0230(6) Uani 1 1 d .
H6A H 0.3896 0.6981 -0.0513 0.035 Uiso 1 1 calc GR
H6B H 0.4105 0.6328 -0.1198 0.035 Uiso 1 1 calc GR
H6C H 0.4247 0.7700 -0.0943 0.035 Uiso 1 1 calc GR
C22 C 0.60843(13) 0.6696(2) 0.5307(2) 0.0166(5) Uani 1 1 d .
H22A H 0.6142 0.5961 0.5023 0.020 Uiso 1 1 calc R
H22B H 0.6396 0.6717 0.6049 0.020 Uiso 1 1 calc R
C13 C 0.77873(15) 0.6854(3) 0.4330(2) 0.0236(6) Uani 1 1 d .
H13 H 0.8110 0.6621 0.4244 0.028 Uiso 1 1 calc R
C25 C 0.38991(14) 0.8560(3) 0.3474(2) 0.0207(6) Uani 1 1 d .
H25 H 0.4039 0.9108 0.3178 0.025 Uiso 1 1 calc R
C34 C 0.48147(15) 0.3737(3) 0.2752(2) 0.0206(6) Uani 1 1 d .
H34 H 0.5094 0.3108 0.2906 0.025 Uiso 1 1 calc R
C4 C 0.55249(14) 0.5716(2) 0.1788(2) 0.0194(6) Uani 1 1 d .
H4 H 0.5710 0.5205 0.2363 0.023 Uiso 1 1 calc R
C2 C 0.53918(14) 0.7045(3) 0.0535(2) 0.0185(5) Uani 1 1 d .
H2 H 0.5479 0.7578 0.0154 0.022 Uiso 1 1 calc R
C35 C 0.50117(13) 0.4776(2) 0.3320(2) 0.0173(5) Uani 1 1 d .
H35 H 0.5427 0.4851 0.3860 0.021 Uiso 1 1 calc R
C12 C 0.78191(15) 0.7913(3) 0.4804(3) 0.0284(7) Uani 1 1 d .
H12 H 0.8168 0.8403 0.5046 0.034 Uiso 1 1 calc R
C9 C 0.53861(14) 1.0211(3) 0.1589(2) 0.0191(5) Uani 1 1 d .
H9A H 0.5655 1.0912 0.1828 0.023 Uiso 1 1 calc R
H9B H 0.5331 0.9964 0.0930 0.023 Uiso 1 1 calc R
C5 C 0.48937(14) 0.5830(2) 0.1062(2) 0.0184(5) Uani 1 1 d .
H5 H 0.4576 0.5445 0.1090 0.022 Uiso 1 1 calc R
C20 C 0.70151(15) 0.9893(3) 0.7352(2) 0.0267(7) Uani 1 1 d .
H20 H 0.7180 0.9763 0.8060 0.032 Uiso 1 1 calc R
C7 C 0.42857(14) 0.9607(3) 0.0919(2) 0.0193(5) Uani 1 1 d .
H7A H 0.4230 0.9391 0.0253 0.023 Uiso 1 1 calc R
H7B H 0.3893 0.9936 0.0779 0.023 Uiso 1 1 calc R
C23 C 0.54430(13) 0.6711(3) 0.5138(2) 0.0172(5) Uani 1 1 d .
H23A H 0.5429 0.7292 0.5604 0.021 Uiso 1 1 calc R
H23B H 0.5348 0.5925 0.5297 0.021 Uiso 1 1 calc R
C1 C 0.48093(14) 0.6638(2) 0.0260(2) 0.0174(5) Uani 1 1 d .
C15 C 0.68052(14) 0.6489(3) 0.4107(2) 0.0202(6) Uani 1 1 d .
H15 H 0.6458 0.5996 0.3867 0.024 Uiso 1 1 calc R
C8 C 0.47693(14) 1.0567(3) 0.1402(2) 0.0196(6) Uani 1 1 d .
H8A H 0.4622 1.1267 0.0951 0.024 Uiso 1 1 calc R
H8B H 0.4821 1.0797 0.2062 0.024 Uiso 1 1 calc R
C24 C 0.42035(13) 0.7507(2) 0.3861(2) 0.0158(5) Uani 1 1 d .
C17 C 0.65169(14) 1.0286(3) 0.5282(2) 0.0211(6) Uani 1 1 d .
H17 H 0.6343 1.0427 0.4573 0.025 Uiso 1 1 calc R
Cl2 Cl 0.71683(4) 0.43783(8) 0.65844(7) 0.03312(18) Uani 1 1 d .
Cl1 Cl 0.83474(5) 0.37121(11) 0.69114(9) 0.0489(3) Uani 1 1 d .
C37 C 0.76544(17) 0.4457(4) 0.6111(3) 0.0362(8) Uani 1 1 d .
H37A H 0.7741 0.5293 0.6053 0.043 Uiso 1 1 calc R
H37B H 0.7447 0.4106 0.5418 0.043 Uiso 1 1 calc R
F1 F 0.63613(9) 0.61413(18) 0.90411(16) 0.0303(4) Uani 1 1 d .
F4 F 0.65063(19) 0.6562(3) 0.7765(2) 0.0727(11) Uani 1 1 d .
F2 F 0.60401(13) 0.7905(2) 0.8273(3) 0.0654(9) Uani 1 1 d .
F3 F 0.70414(11) 0.7548(2) 0.9243(2) 0.0413(6) Uani 1 1 d .
B1 B 0.64812(19) 0.7052(3) 0.8561(3) 0.0285(8) Uani 1 1 d .

loop_
_atom_site_aniso_label
_atom_site_aniso_U_11
_atom_site_aniso_U_22
_atom_site_aniso_U_33
_atom_site_aniso_U_23
_atom_site_aniso_U_13
_atom_site_aniso_U_12
Ni1 0.01650(15) 0.01139(14) 0.01194(14) -0.00090(11) 0.00956(12) -0.00063(12)
Fe1 0.01399(16) 0.01052(16) 0.00939(16) -0.00057(13) 0.00726(13) -0.00073(14)
S1 0.0176(3) 0.0144(3) 0.0141(3) -0.0006(2) 0.0104(2) -0.0028(2)
S2 0.0152(3) 0.0134(3) 0.0113(3) -0.0001(2) 0.0074(2) -0.0001(2)
P1 0.0140(3) 0.0127(3) 0.0114(3) -0.0005(2) 0.0066(2) -0.0008(2)
P2 0.0146(3) 0.0124(3) 0.0116(3) 0.0010(2) 0.0082(2) -0.0005(2)
O1 0.0292(11) 0.0213(11) 0.0230(11) -0.0057(8) 0.0148(9) 0.0011(9)
C21 0.0206(13) 0.0232(14) 0.0149(12) -0.0026(11) 0.0094(11) -0.0003(11)
C27 0.0202(14) 0.044(2) 0.0241(15) -0.0013(14) 0.0152(13) 0.0016(13)
C28 0.0241(15) 0.0377(18) 0.0231(15) -0.0010(13) 0.0173(13) -0.0069(13)
C11 0.0210(14) 0.0253(16) 0.0238(15) -0.0083(11) 0.0130(13) -0.0045(11)
C14 0.0247(14) 0.0219(14) 0.0218(14) 0.0006(11) 0.0136(12) 0.0059(11)
C29 0.0215(14) 0.0264(15) 0.0203(14) 0.0024(11) 0.0136(12) -0.0014(11)
C3 0.0235(14) 0.0178(13) 0.0208(14) -0.0029(10) 0.0155(12) 0.0020(11)
C10 0.0149(12) 0.0175(13) 0.0126(12) 0.0011(9) 0.0065(10) 0.0017(9)
C36 0.0172(12) 0.0177(13) 0.0110(11) 0.0008(9) 0.0075(10) -0.0014(10)
C31 0.0207(13) 0.0163(12) 0.0171(13) 0.0016(10) 0.0113(11) 0.0006(10)
C33 0.0339(16) 0.0166(13) 0.0223(14) -0.0045(11) 0.0189(13) -0.0062(12)
C32 0.0221(14) 0.0236(15) 0.0171(13) -0.0036(11) 0.0108(11) -0.0063(11)
C16 0.0143(12) 0.0182(13) 0.0135(12) -0.0035(9) 0.0072(10) -0.0010(9)
C18 0.0333(17) 0.0192(14) 0.0279(16) -0.0067(12) 0.0141(14) -0.0045(12)
C26 0.0246(15) 0.0329(18) 0.0271(16) 0.0051(13) 0.0154(13) 0.0099(13)
C30 0.0199(13) 0.0134(12) 0.0140(12) 0.0002(9) 0.0108(10) -0.0020(10)
C19 0.0287(16) 0.0267(16) 0.0259(16) -0.0117(12) 0.0115(13) -0.0026(13)
C6 0.0230(14) 0.0296(16) 0.0163(13) -0.0046(11) 0.0103(12) -0.0001(12)
C22 0.0171(12) 0.0150(12) 0.0136(12) 0.0039(9) 0.0053(10) 0.0024(10)
C13 0.0198(14) 0.0307(15) 0.0221(15) 0.0019(12) 0.0124(12) 0.0059(12)
C25 0.0214(14) 0.0230(14) 0.0210(14) 0.0033(11) 0.0134(12) 0.0019(11)
C34 0.0295(15) 0.0144(13) 0.0258(15) -0.0003(11) 0.0199(13) -0.0014(11)
C4 0.0293(15) 0.0134(12) 0.0187(14) 0.0014(10) 0.0149(12) 0.0028(11)
C2 0.0253(14) 0.0199(13) 0.0179(13) 0.0008(10) 0.0166(12) 0.0017(11)
C35 0.0200(13) 0.0161(13) 0.0190(13) 0.0004(10) 0.0125(11) -0.0024(10)
C12 0.0192(14) 0.0378(18) 0.0298(17) -0.0086(14) 0.0141(13) -0.0058(13)
C9 0.0279(15) 0.0148(13) 0.0173(13) 0.0023(10) 0.0137(12) -0.0022(10)
C5 0.0296(15) 0.0131(12) 0.0196(14) -0.0037(10) 0.0179(12) -0.0029(11)
C20 0.0259(15) 0.0338(17) 0.0164(14) -0.0074(12) 0.0084(12) 0.0007(13)
C7 0.0234(14) 0.0184(13) 0.0163(13) 0.0057(10) 0.0107(11) 0.0050(11)
C23 0.0218(13) 0.0187(13) 0.0127(12) 0.0020(10) 0.0103(11) -0.0008(10)
C1 0.0253(14) 0.0165(13) 0.0140(12) -0.0034(10) 0.0128(11) 0.0009(10)
C15 0.0213(14) 0.0170(13) 0.0220(14) -0.0013(11) 0.0113(12) 0.0000(10)
C8 0.0275(15) 0.0156(13) 0.0156(13) 0.0036(10) 0.0113(12) 0.0025(11)
C24 0.0171(12) 0.0203(13) 0.0122(12) -0.0018(10) 0.0091(10) -0.0008(10)
C17 0.0249(14) 0.0198(14) 0.0169(13) -0.0039(11) 0.0098(11) -0.0026(11)
Cl2 0.0304(4) 0.0354(4) 0.0366(4) -0.0053(4) 0.0198(4) -0.0046(3)
Cl1 0.0376(5) 0.0545(6) 0.0505(6) -0.0032(5) 0.0207(5) 0.0193(5)
C37 0.0298(18) 0.055(2) 0.0244(17) 0.0088(16) 0.0146(15) 0.0075(16)
F1 0.0321(10) 0.0266(10) 0.0330(11) 0.0116(8) 0.0178(9) 0.0028(8)
F4 0.122(3) 0.073(2) 0.0411(15) -0.0282(14) 0.0551(18) -0.0580(19)
F2 0.0401(14) 0.0359(14) 0.089(2) 0.0271(15) 0.0134(15) 0.0062(11)
F3 0.0389(13) 0.0481(14) 0.0478(14) -0.0185(11) 0.0303(12) -0.0164(10)
B1 0.0301(19) 0.0237(18) 0.0286(19) 0.0051(14) 0.0136(16) -0.0026(14)

loop_
_atom_type_symbol
_atom_type_description
_atom_type_scat_dispersion_real
_atom_type_scat_dispersion_imag
_atom_type_scat_source
C C 0.0033 0.0016 'International Tables Vol C Tables 4.2.6.8 and 6.1.1.4'
H H 0.0000 0.0000 'International Tables Vol C Tables 4.2.6.8 and 6.1.1.4'
P P 0.1023 0.0942 'International Tables Vol C Tables 4.2.6.8 and 6.1.1.4'
S S 0.1246 0.1234 'International Tables Vol C Tables 4.2.6.8 and 6.1.1.4'
O O 0.0106 0.0060 'International Tables Vol C Tables 4.2.6.8 and 6.1.1.4'
B B 0.0013 0.0007 'International Tables Vol C Tables 4.2.6.8 and 6.1.1.4'
F F 0.0171 0.0103 'International Tables Vol C Tables 4.2.6.8 and 6.1.1.4'
Ni Ni 0.3393 1.1124 'International Tables Vol C Tables 4.2.6.8 and 6.1.1.4'
Fe Fe 0.3463 0.8444 'International Tables Vol C Tables 4.2.6.8 and 6.1.1.4'
Cl Cl 0.1484 0.1585 'International Tables Vol C Tables 4.2.6.8 and 6.1.1.4'

loop_
_exptl_crystal_face_index_h
_exptl_crystal_face_index_k
_exptl_crystal_face_index_l
_exptl_crystal_face_perp_dist
1.00 0.00 0.00 0.0140
-1.00 0.00 0.00 0.0190
0.00 1.00 0.00 0.0840
-1.00 -2.00 2.00 0.0320
5.00 -1.00 -6.00 0.1460

loop_
_geom_angle_atom_site_label_1
_geom_angle_atom_site_label_2
_geom_angle_atom_site_label_3
_geom_angle
S1 Ni1 Fe1 55.69(2)
S2 Ni1 Fe1 55.96(2)
S2 Ni1 S1 89.80(3)
C3 Ni1 Fe1 133.94(9)
C3 Ni1 S1 101.72(9)
C3 Ni1 S2 168.03(9)
C3 Ni1 C4 39.53(12)
C3 Ni1 C2 40.06(12)
C3 Ni1 C5 66.43(12)
C3 Ni1 C1 66.39(12)
C4 Ni1 Fe1 119.42(8)
C4 Ni1 S1 128.13(9)
C4 Ni1 S2 133.25(9)
C2 Ni1 Fe1 163.86(9)
C2 Ni1 S1 108.43(9)
C2 Ni1 S2 132.87(9)
C2 Ni1 C4 66.38(11)
C5 Ni1 Fe1 128.24(8)
C5 Ni1 S1 166.98(9)
C5 Ni1 S2 102.39(9)
C5 Ni1 C4 39.06(12)
C5 Ni1 C2 66.47(11)
C5 Ni1 C1 40.58(11)
C1 Ni1 Fe1 156.50(8)
C1 Ni1 S1 141.33(8)
C1 Ni1 S2 102.50(8)
C1 Ni1 C4 66.49(11)
C1 Ni1 C2 38.66(11)
S1 Fe1 Ni1 54.20(2)
S1 Fe1 S2 87.42(3)
S1 Fe1 P1 89.51(3)
S1 Fe1 P2 157.78(3)
S2 Fe1 Ni1 53.99(2)
S2 Fe1 P1 161.93(3)
S2 Fe1 P2 89.65(3)
P1 Fe1 Ni1 110.57(2)
P2 Fe1 Ni1 107.18(2)
P2 Fe1 P1 86.48(3)
C36 Fe1 Ni1 146.62(9)
C36 Fe1 S1 106.24(9)
C36 Fe1 S2 103.64(9)
C36 Fe1 P1 94.32(9)
C36 Fe1 P2 95.86(9)
Ni1 S1 Fe1 70.11(2)
C9 S1 Ni1 102.78(10)
C9 S1 Fe1 114.22(10)
Ni1 S2 Fe1 70.05(2)
C7 S2 Ni1 104.35(10)
C7 S2 Fe1 113.73(10)
C10 P1 Fe1 119.25(9)
C10 P1 C22 103.02(13)
C16 P1 Fe1 115.08(9)
C16 P1 C10 102.45(13)
C16 P1 C22 106.91(13)
C22 P1 Fe1 108.89(9)
C30 P2 Fe1 116.34(9)
C30 P2 C23 106.05(13)
C30 P2 C24 100.64(13)
C23 P2 Fe1 108.94(10)
C24 P2 Fe1 120.32(9)
C24 P2 C23 102.95(13)
C16 C21 H21 120.2
C20 C21 H21 120.2
C20 C21 C16 119.7(3)
C28 C27 H27 120.1
C26 C27 H27 120.1
C26 C27 C28 119.8(3)
C27 C28 H28 119.9
C29 C28 C27 120.1(3)
C29 C28 H28 119.9
C10 C11 H11 120.0
C12 C11 H11 120.0
C12 C11 C10 120.1(3)
C13 C14 H14 120.0
C15 C14 H14 120.0
C15 C14 C13 119.9(3)
C28 C29 H29 119.9
C28 C29 C24 120.3(3)
C24 C29 H29 119.9
Ni1 C3 H3 122.1
C4 C3 Ni1 72.25(17)
C4 C3 H3 125.6
C4 C3 C2 108.9(3)
C2 C3 Ni1 71.75(17)
C2 C3 H3 125.6
C11 C10 P1 122.7(2)
C15 C10 P1 118.5(2)
C15 C10 C11 118.9(3)
O1 C36 Fe1 176.7(3)
C32 C31 H31 119.8
C32 C31 C30 120.4(3)
C30 C31 H31 119.8
C32 C33 H33 120.0
C32 C33 C34 119.9(3)
C34 C33 H33 120.0
C31 C32 H32 119.9
C33 C32 C31 120.3(3)
C33 C32 H32 119.9
C21 C16 P1 122.5(2)
C17 C16 P1 117.8(2)
C17 C16 C21 119.6(3)
C19 C18 H18 120.1
C19 C18 C17 119.8(3)
C17 C18 H18 120.1
C27 C26 H26 119.7
C27 C26 C25 120.6(3)
C25 C26 H26 119.7
C31 C30 P2 119.8(2)
C35 C30 P2 121.4(2)
C35 C30 C31 118.7(3)
C18 C19 H19 119.8
C18 C19 C20 120.5(3)
C20 C19 H19 119.8
H6A C6 H6B 109.5
H6A C6 H6C 109.5
H6B C6 H6C 109.5
C1 C6 H6A 109.5
C1 C6 H6B 109.5
C1 C6 H6C 109.5
P1 C22 H22A 109.7
P1 C22 H22B 109.7
H22A C22 H22B 108.2
C23 C22 P1 109.86(18)
C23 C22 H22A 109.7
C23 C22 H22B 109.7
C14 C13 H13 120.4
C12 C13 C14 119.3(3)
C12 C13 H13 120.4
C26 C25 H25 120.0
C24 C25 C26 120.0(3)
C24 C25 H25 120.0
C33 C34 H34 120.2
C35 C34 C33 119.7(3)
C35 C34 H34 120.2
Ni1 C4 H4 128.1
C3 C4 Ni1 68.21(16)
C3 C4 H4 126.4
C5 C4 Ni1 68.77(16)
C5 C4 C3 107.2(3)
C5 C4 H4 126.4
Ni1 C2 H2 126.6
C3 C2 Ni1 68.19(16)
C3 C2 H2 126.1
C1 C2 Ni1 70.66(16)
C1 C2 C3 107.9(3)
C1 C2 H2 126.1
C30 C35 H35 119.5
C34 C35 C30 121.1(3)
C34 C35 H35 119.5
C11 C12 H12 119.6
C13 C12 C11 120.8(3)
C13 C12 H12 119.6
S1 C9 H9A 108.4
S1 C9 H9B 108.4
H9A C9 H9B 107.5
C8 C9 S1 115.4(2)
C8 C9 H9A 108.4
C8 C9 H9B 108.4
Ni1 C5 H5 122.7
C4 C5 Ni1 72.17(17)
C4 C5 H5 125.7
C4 C5 C1 108.7(3)
C1 C5 Ni1 71.12(16)
C1 C5 H5 125.7
C21 C20 H20 119.9
C19 C20 C21 120.2(3)
C19 C20 H20 119.9
S2 C7 H7A 108.4
S2 C7 H7B 108.4
H7A C7 H7B 107.5
C8 C7 S2 115.5(2)
C8 C7 H7A 108.4
C8 C7 H7B 108.4
P2 C23 H23A 109.6
P2 C23 H23B 109.6
C22 C23 P2 110.33(19)
C22 C23 H23A 109.6
C22 C23 H23B 109.6
H23A C23 H23B 108.1
C6 C1 Ni1 127.2(2)
C2 C1 Ni1 70.68(16)
C2 C1 C6 127.3(3)
C2 C1 C5 107.2(3)
C5 C1 Ni1 68.30(15)
C5 C1 C6 125.5(3)
C14 C15 C10 121.1(3)
C14 C15 H15 119.5
C10 C15 H15 119.5
C9 C8 C7 114.1(2)
C9 C8 H8A 108.7
C9 C8 H8B 108.7
C7 C8 H8A 108.7
C7 C8 H8B 108.7
H8A C8 H8B 107.6
C29 C24 P2 118.6(2)
C25 C24 P2 122.2(2)
C25 C24 C29 119.2(3)
C16 C17 C18 120.2(3)
C16 C17 H17 119.9
C18 C17 H17 119.9
Cl2 C37 Cl1 111.6(2)
Cl2 C37 H37A 109.3
Cl2 C37 H37B 109.3
Cl1 C37 H37A 109.3
Cl1 C37 H37B 109.3
H37A C37 H37B 108.0
F4 B1 F1 107.5(3)
F2 B1 F1 108.3(3)
F2 B1 F4 114.6(4)
F2 B1 F3 108.2(3)
F3 B1 F1 109.6(3)
F3 B1 F4 108.5(3)

loop_
_geom_bond_atom_site_label_1
_geom_bond_atom_site_label_2
_geom_bond_distance
Ni1 Fe1 2.5215(5)
Ni1 S1 2.1749(7)
Ni1 S2 2.1698(8)
Ni1 C3 2.077(3)
Ni1 C4 2.130(3)
Ni1 C2 2.124(3)
Ni1 C5 2.086(3)
Ni1 C1 2.124(3)
Fe1 S1 2.2150(7)
Fe1 S2 2.2230(7)
Fe1 P1 2.2518(8)
Fe1 P2 2.2339(7)
Fe1 C36 1.748(3)
S1 C9 1.833(3)
S2 C7 1.834(3)
P1 C10 1.832(3)
P1 C16 1.824(3)
P1 C22 1.840(3)
P2 C30 1.826(3)
P2 C23 1.843(3)
P2 C24 1.828(3)
O1 C36 1.151(4)
C21 H21 0.9500
C21 C16 1.397(4)
C21 C20 1.394(4)
C27 H27 0.9500
C27 C28 1.385(5)
C27 C26 1.376(5)
C28 H28 0.9500
C28 C29 1.387(4)
C11 H11 0.9500
C11 C10 1.395(4)
C11 C12 1.391(4)
C14 H14 0.9500
C14 C13 1.393(5)
C14 C15 1.387(4)
C29 H29 0.9500
C29 C24 1.406(4)
C3 H3 0.9500
C3 C4 1.424(4)
C3 C2 1.440(4)
C10 C15 1.391(4)
C31 H31 0.9500
C31 C32 1.395(4)
C31 C30 1.403(4)
C33 H33 0.9500
C33 C32 1.390(5)
C33 C34 1.395(5)
C32 H32 0.9500
C16 C17 1.390(4)
C18 H18 0.9500
C18 C19 1.380(5)
C18 C17 1.396(4)
C26 H26 0.9500
C26 C25 1.401(4)
C30 C35 1.395(4)
C19 H19 0.9500
C19 C20 1.382(5)
C6 H6A 0.9800
C6 H6B 0.9800
C6 H6C 0.9800
C6 C1 1.488(4)
C22 H22A 0.9900
C22 H22B 0.9900
C22 C23 1.533(4)
C13 H13 0.9500
C13 C12 1.386(5)
C25 H25 0.9500
C25 C24 1.380(4)
C34 H34 0.9500
C34 C35 1.395(4)
C4 H4 0.9500
C4 C5 1.410(4)
C2 H2 0.9500
C2 C1 1.406(4)
C35 H35 0.9500
C12 H12 0.9500
C9 H9A 0.9900
C9 H9B 0.9900
C9 C8 1.515(4)
C5 H5 0.9500
C5 C1 1.460(4)
C20 H20 0.9500
C7 H7A 0.9900
C7 H7B 0.9900
C7 C8 1.521(4)
C23 H23A 0.9900
C23 H23B 0.9900
C15 H15 0.9500
C8 H8A 0.9900
C8 H8B 0.9900
C17 H17 0.9500
Cl2 C37 1.758(4)
Cl1 C37 1.759(4)
C37 H37A 0.9900
C37 H37B 0.9900
F1 B1 1.399(4)
F4 B1 1.381(5)
F2 B1 1.376(5)
F3 B1 1.378(5)

loop_
_geom_torsion_atom_site_label_1
_geom_torsion_atom_site_label_2
_geom_torsion_atom_site_label_3
_geom_torsion_atom_site_label_4
_geom_torsion
Ni1 S1 C9 C8 71.0(2)
Ni1 S2 C7 C8 -67.5(2)
Ni1 C3 C4 C5 57.9(2)
Ni1 C3 C2 C1 -59.8(2)
Ni1 C4 C5 C1 62.12(19)
Ni1 C2 C1 C6 122.6(3)
Ni1 C2 C1 C5 -58.75(19)
Ni1 C5 C1 C6 -121.0(3)
Ni1 C5 C1 C2 60.3(2)
Fe1 S1 C9 C8 -2.7(2)
Fe1 S2 C7 C8 6.7(3)
Fe1 P1 C10 C11 111.6(2)
Fe1 P1 C10 C15 -66.5(2)
Fe1 P1 C16 C21 135.7(2)
Fe1 P1 C16 C17 -47.8(3)
Fe1 P1 C22 C23 -33.8(2)
Fe1 P2 C30 C31 -94.3(2)
Fe1 P2 C30 C35 83.1(2)
Fe1 P2 C23 C22 -34.5(2)
Fe1 P2 C24 C29 -174.92(19)
Fe1 P2 C24 C25 6.6(3)
S1 C9 C8 C7 -64.6(3)
S2 C7 C8 C9 62.3(3)
P1 C10 C15 C14 178.1(2)
P1 C16 C17 C18 -176.3(3)
P1 C22 C23 P2 43.1(2)
P2 C30 C35 C34 -176.8(2)
C21 C16 C17 C18 0.3(5)
C27 C28 C29 C24 -1.1(5)
C27 C26 C25 C24 -1.1(5)
C28 C27 C26 C25 0.9(5)
C28 C29 C24 P2 -177.6(2)
C28 C29 C24 C25 1.0(4)
C11 C10 C15 C14 -0.1(5)
C14 C13 C12 C11 -0.4(5)
C3 C4 C5 Ni1 -57.5(2)
C3 C4 C5 C1 4.6(3)
C3 C2 C1 Ni1 58.2(2)
C3 C2 C1 C6 -179.2(3)
C3 C2 C1 C5 -0.5(3)
C10 P1 C16 C21 -93.3(2)
C10 P1 C16 C17 83.2(2)
C10 P1 C22 C23 -161.32(19)
C10 C11 C12 C13 0.1(5)
C31 C30 C35 C34 0.7(4)
C33 C34 C35 C30 0.3(4)
C32 C31 C30 P2 177.0(2)
C32 C31 C30 C35 -0.5(4)
C32 C33 C34 C35 -1.4(4)
C16 P1 C10 C11 -16.8(3)
C16 P1 C10 C15 165.1(2)
C16 P1 C22 C23 91.1(2)
C16 C21 C20 C19 -1.4(5)
C18 C19 C20 C21 0.9(5)
C26 C27 C28 C29 0.2(5)
C26 C25 C24 P2 178.6(2)
C26 C25 C24 C29 0.1(5)
C30 P2 C23 C22 91.4(2)
C30 P2 C24 C29 55.8(3)
C30 P2 C24 C25 -122.7(3)
C30 C31 C32 C33 -0.5(4)
C19 C18 C17 C16 -0.8(5)
C22 P1 C10 C11 -127.7(3)
C22 P1 C10 C15 54.2(3)
C22 P1 C16 C21 14.6(3)
C22 P1 C16 C17 -168.8(2)
C13 C14 C15 C10 -0.2(5)
C34 C33 C32 C31 1.5(5)
C4 C3 C2 Ni1 63.1(2)
C4 C3 C2 C1 3.4(3)
C4 C5 C1 Ni1 -62.8(2)
C4 C5 C1 C6 176.2(3)
C4 C5 C1 C2 -2.5(3)
C2 C3 C4 Ni1 -62.8(2)
C2 C3 C4 C5 -4.9(3)
C12 C11 C10 P1 -178.0(3)
C12 C11 C10 C15 0.2(5)
C20 C21 C16 P1 177.2(2)
C20 C21 C16 C17 0.7(4)
C23 P2 C30 C31 144.4(2)
C23 P2 C30 C35 -38.1(3)
C23 P2 C24 C29 -53.6(3)
C23 P2 C24 C25 127.9(3)
C15 C14 C13 C12 0.5(5)
C24 P2 C30 C31 37.5(2)
C24 P2 C30 C35 -145.1(2)
C24 P2 C23 C22 -163.32(19)
C17 C18 C19 C20 0.1(5)
